data_4076102
loop_
_publ_author_name
'Wang, Cun'
'Erker, Gerhard'
'Kehr, Gerald'
'Wedeking, Katrin'
'Fr\"ohlich, Roland'

_publ_section_title
;
 Synthesis, Structural Features, and Formation of Organometallic Derivates
 of C1-Bridged Cp/Amido Titanium and Zirconium &#x201C;CpCN-Constrained
 Geometry&#x201D; Systems
;
_journal_issue 20
_journal_name_full Organometallics
_journal_page_first 4760
_journal_paper_doi 10.1021/om0505918
_journal_volume 24
_journal_year 2005
_chemical_formula_sum 'C13 H13 Cl2 N Ti'
_chemical_formula_weight 302.04
_chemical_name_systematic
; 
 ? 
;
_space_group_IT_number 61
_symmetry_cell_setting orthorhombic
_symmetry_space_group_name_Hall '-P 2ac 2ab'
_symmetry_space_group_name_H-M 'P b c a'
_atom_sites_solution_hydrogens geom
_atom_sites_solution_primary direct
_atom_sites_solution_secondary difmap
_audit_creation_method SHELXL-97
_cell_angle_alpha 90.00
_cell_angle_beta 90.00
_cell_angle_gamma 90.00
_cell_formula_units_Z 8
_cell_length_a 12.527(1)
_cell_length_b 13.747(1)
_cell_length_c 15.721(1)
_cell_measurement_temperature 198(2)
_cell_volume 2707.3(3)
_computing_cell_refinement 'Collect (Nonius B.V., 1997)'
_computing_data_collection 'Collect (Nonius B.V., 1997)'
_computing_data_reduction 'Denzo-SMN (Otwinwoski & Minor, 1997)'
_computing_molecular_graphics 'XP (BrukerAXS, 2000)'
_computing_publication_material 'SHELXL-97 (Sheldrick, 1997)'
_computing_structure_refinement 'SHELXL-97 (Sheldrick, 1997)'
_computing_structure_solution 'SHELXS-97 (Sheldrick, 1990)'
_diffrn_ambient_temperature 198(2)
_diffrn_measured_fraction_theta_full 0.997
_diffrn_measured_fraction_theta_max 0.997
_diffrn_measurement_device_type 'Nonius KappaCCD'
_diffrn_measurement_method '\w and \f scans'
_diffrn_radiation_monochromator graphite
_diffrn_radiation_source 'rotating anode Nonius FR591'
_diffrn_radiation_type MoK\a
_diffrn_radiation_wavelength 0.71073
_diffrn_reflns_av_R_equivalents 0.0417
_diffrn_reflns_av_sigmaI/netI 0.0288
_diffrn_reflns_limit_h_max 12
_diffrn_reflns_limit_h_min -16
_diffrn_reflns_limit_k_max 17
_diffrn_reflns_limit_k_min -16
_diffrn_reflns_limit_l_max 20
_diffrn_reflns_limit_l_min -20
_diffrn_reflns_number 20694
_diffrn_reflns_theta_full 27.87
_diffrn_reflns_theta_max 27.87
_diffrn_reflns_theta_min 2.55
_exptl_absorpt_coefficient_mu 1.003
_exptl_absorpt_correction_T_max 0.9064
_exptl_absorpt_correction_T_min 0.7876
_exptl_absorpt_correction_type empirical
_exptl_absorpt_process_details 'SORTAV (Blessing, 1995 & 1997)'
_exptl_crystal_colour red
_exptl_crystal_density_diffrn 1.482
_exptl_crystal_density_method 'not measured'
_exptl_crystal_description block
_exptl_crystal_F_000 1232
_exptl_crystal_size_max 0.25
_exptl_crystal_size_mid 0.15
_exptl_crystal_size_min 0.10
_refine_diff_density_max 0.238
_refine_diff_density_min -0.500
_refine_diff_density_rms 0.065
_refine_ls_extinction_method none
_refine_ls_goodness_of_fit_ref 1.027
_refine_ls_hydrogen_treatment riding
_refine_ls_matrix_type full
_refine_ls_number_parameters 155
_refine_ls_number_reflns 3220
_refine_ls_number_restraints 0
_refine_ls_restrained_S_all 1.027
_refine_ls_R_factor_all 0.0430
_refine_ls_R_factor_gt 0.0313
_refine_ls_shift/su_max 0.001
_refine_ls_shift/su_mean 0.000
_refine_ls_structure_factor_coef Fsqd
_refine_ls_weighting_details 'calc w=1/[\s^2^(Fo^2^)+(0.0399P)^2^+0.9391P] where P=(Fo^2^+2Fc^2^)/3'
_refine_ls_weighting_scheme calc
_refine_ls_wR_factor_gt 0.0746
_refine_ls_wR_factor_ref 0.0801
_reflns_number_gt 2649
_reflns_number_total 3220
_reflns_threshold_expression >2sigma(I)
_cod_data_source_file om0505918si20050713_115749.cif
_cod_data_source_block erk2433
_cod_original_sg_symbol_H-M Pbca
_cod_database_code 4076102

loop_
_symmetry_equiv_pos_as_xyz
'x, y, z'
'-x+1/2, -y, z+1/2'
'-x, y+1/2, -z+1/2'
'x+1/2, -y+1/2, -z'
'-x, -y, -z'
'x-1/2, y, -z-1/2'
'x, -y-1/2, z-1/2'
'-x-1/2, y-1/2, z'

loop_
_atom_site_label
_atom_site_type_symbol
_atom_site_fract_x
_atom_site_fract_y
_atom_site_fract_z
_atom_site_U_iso_or_equiv
_atom_site_adp_type
_atom_site_occupancy
_atom_site_symmetry_multiplicity
_atom_site_calc_flag
_atom_site_refinement_flags
Ti Ti 0.97120(2) 0.23115(2) 0.490146(18) 0.02328(10) Uani 1 1 d .
Cl1 Cl 1.11065(4) 0.12722(4) 0.50094(4) 0.04788(15) Uani 1 1 d .
Cl2 Cl 0.84570(4) 0.14657(3) 0.41855(3) 0.03595(12) Uani 1 1 d .
N1 N 0.91206(11) 0.25191(9) 0.60290(8) 0.0249(3) Uani 1 1 d .
C1 C 0.96218(13) 0.38666(11) 0.53435(11) 0.0256(3) Uani 1 1 d .
C2 C 1.07090(14) 0.36988(12) 0.51399(11) 0.0300(4) Uani 1 1 d .
H2 H 1.1288 0.3698 0.5530 0.036 Uiso 1 1 calc R
C3 C 1.07804(15) 0.35344(13) 0.42586(12) 0.0356(4) Uani 1 1 d .
H3 H 1.1417 0.3396 0.3953 0.043 Uiso 1 1 calc R
C4 C 0.97519(15) 0.36086(13) 0.39067(12) 0.0346(4) Uani 1 1 d .
H4 H 0.9571 0.3529 0.3324 0.041 Uiso 1 1 calc R
C5 C 0.90365(14) 0.38230(11) 0.45728(11) 0.0290(4) Uani 1 1 d .
H5 H 0.8289 0.3921 0.4515 0.035 Uiso 1 1 calc R
C6 C 0.91387(14) 0.35737(11) 0.61893(11) 0.0275(3) Uani 1 1 d .
H6 H 0.8395 0.3832 0.6242 0.033 Uiso 1 1 calc R
C7 C 0.98006(16) 0.38611(13) 0.69591(12) 0.0391(4) Uani 1 1 d .
H7A H 0.9465 0.3606 0.7476 0.059 Uiso 1 1 calc R
H7B H 0.9843 0.4572 0.6994 0.059 Uiso 1 1 calc R
H7C H 1.0521 0.3590 0.6904 0.059 Uiso 1 1 calc R
C8 C 0.85710(13) 0.18882(12) 0.65765(10) 0.0263(3) Uani 1 1 d .
C9 C 0.87050(15) 0.08827(12) 0.64804(12) 0.0344(4) Uani 1 1 d .
H9 H 0.9182 0.0638 0.6062 0.041 Uiso 1 1 calc R
C10 C 0.81424(17) 0.02426(14) 0.69959(13) 0.0441(5) Uani 1 1 d .
H10 H 0.8231 -0.0438 0.6922 0.053 Uiso 1 1 calc R
C11 C 0.74550(18) 0.05836(16) 0.76151(13) 0.0484(5) Uani 1 1 d .
H11 H 0.7079 0.0140 0.7968 0.058 Uiso 1 1 calc R
C12 C 0.73184(16) 0.15745(16) 0.77174(12) 0.0432(5) Uani 1 1 d .
H12 H 0.6844 0.1811 0.8141 0.052 Uiso 1 1 calc R
C13 C 0.78694(14) 0.22282(13) 0.72051(11) 0.0328(4) Uani 1 1 d .
H13 H 0.7770 0.2908 0.7281 0.039 Uiso 1 1 calc R

loop_
_atom_site_aniso_label
_atom_site_aniso_U_11
_atom_site_aniso_U_22
_atom_site_aniso_U_33
_atom_site_aniso_U_23
_atom_site_aniso_U_13
_atom_site_aniso_U_12
Ti 0.02217(16) 0.02445(17) 0.02320(16) -0.00296(11) 0.00062(11) 0.00035(11)
Cl1 0.0332(3) 0.0408(3) 0.0696(4) -0.0122(2) -0.0084(2) 0.0132(2)
Cl2 0.0344(2) 0.0421(2) 0.0313(2) -0.00591(17) -0.00372(18) -0.00896(18)
N1 0.0298(7) 0.0226(6) 0.0222(7) -0.0006(5) 0.0005(6) -0.0035(6)
C1 0.0290(8) 0.0192(7) 0.0284(8) 0.0001(6) 0.0031(7) -0.0024(6)
C2 0.0226(8) 0.0304(9) 0.0370(9) -0.0004(7) 0.0005(7) -0.0063(7)
C3 0.0290(9) 0.0398(10) 0.0381(10) 0.0015(8) 0.0128(8) -0.0049(7)
C4 0.0391(10) 0.0370(9) 0.0276(9) 0.0059(7) 0.0041(8) -0.0064(8)
C5 0.0271(8) 0.0277(8) 0.0323(9) 0.0060(7) -0.0003(7) 0.0007(7)
C6 0.0326(9) 0.0218(8) 0.0281(8) -0.0026(6) 0.0046(7) -0.0011(7)
C7 0.0520(12) 0.0348(10) 0.0306(9) -0.0061(8) 0.0006(8) -0.0111(9)
C8 0.0286(8) 0.0293(8) 0.0212(7) 0.0033(6) -0.0064(6) -0.0072(7)
C9 0.0393(10) 0.0304(9) 0.0335(9) 0.0027(7) -0.0108(8) -0.0050(7)
C10 0.0538(12) 0.0337(9) 0.0449(11) 0.0145(8) -0.0203(10) -0.0150(9)
C11 0.0515(12) 0.0571(13) 0.0366(10) 0.0217(10) -0.0152(9) -0.0286(10)
C12 0.0418(11) 0.0632(13) 0.0245(9) 0.0084(8) -0.0016(8) -0.0169(9)
C13 0.0372(10) 0.0385(9) 0.0227(8) 0.0020(7) -0.0014(7) -0.0083(7)

loop_
_atom_type_symbol
_atom_type_description
_atom_type_scat_dispersion_real
_atom_type_scat_dispersion_imag
_atom_type_scat_source
C C 0.0033 0.0016 'International Tables Vol C Tables 4.2.6.8 and 6.1.1.4'
H H 0.0000 0.0000 'International Tables Vol C Tables 4.2.6.8 and 6.1.1.4'
N N 0.0061 0.0033 'International Tables Vol C Tables 4.2.6.8 and 6.1.1.4'
Cl Cl 0.1484 0.1585 'International Tables Vol C Tables 4.2.6.8 and 6.1.1.4'
Ti Ti 0.2776 0.4457 'International Tables Vol C Tables 4.2.6.8 and 6.1.1.4'

loop_
_geom_angle_atom_site_label_1
_geom_angle_atom_site_label_2
_geom_angle_atom_site_label_3
_geom_angle
N1 Ti C1 63.87(6)
N1 Ti Cl2 105.38(4)
C1 Ti Cl2 127.48(5)
N1 Ti Cl1 108.58(4)
C1 Ti Cl1 127.97(5)
Cl2 Ti Cl1 104.48(2)
N1 Ti C5 86.10(6)
C1 Ti C5 36.25(6)
Cl2 Ti C5 95.57(5)
Cl1 Ti C5 150.50(5)
N1 Ti C2 86.38(6)
C1 Ti C2 36.20(6)
Cl2 Ti C2 152.01(5)
Cl1 Ti C2 95.26(5)
C5 Ti C2 59.34(6)
N1 Ti C4 119.95(6)
C1 Ti C4 59.38(6)
Cl2 Ti C4 94.20(5)
Cl1 Ti C4 120.51(5)
C5 Ti C4 35.06(6)
C2 Ti C4 58.34(6)
N1 Ti C3 119.96(6)
C1 Ti C3 59.15(6)
Cl2 Ti C3 123.04(5)
Cl1 Ti C3 92.51(5)
C5 Ti C3 58.18(6)
C2 Ti C3 34.91(6)
C4 Ti C3 34.45(7)
C8 N1 C6 120.77(13)
C8 N1 Ti 131.03(10)
C6 N1 Ti 107.17(10)
C5 C1 C2 107.28(15)
C5 C1 C6 122.16(15)
C2 C1 C6 122.57(15)
C5 C1 Ti 73.85(9)
C2 C1 Ti 74.19(9)
C6 C1 Ti 92.21(9)
C3 C2 C1 108.03(16)
C3 C2 Ti 75.05(10)
C1 C2 Ti 69.62(9)
C4 C3 C2 108.53(16)
C4 C3 Ti 72.69(10)
C2 C3 Ti 70.04(10)
C3 C4 C5 107.79(16)
C3 C4 Ti 72.86(10)
C5 C4 Ti 69.75(9)
C4 C5 C1 108.36(16)
C4 C5 Ti 75.19(10)
C1 C5 Ti 69.89(9)
N1 C6 C1 96.75(12)
N1 C6 C7 113.64(14)
C1 C6 C7 114.32(14)
C9 C8 N1 119.03(15)
C9 C8 C13 118.68(15)
N1 C8 C13 122.27(15)
C10 C9 C8 120.11(18)
C11 C10 C9 120.84(18)
C10 C11 C12 119.57(17)
C11 C12 C13 120.55(19)
C12 C13 C8 120.26(17)

loop_
_geom_bond_atom_site_label_1
_geom_bond_atom_site_label_2
_geom_bond_distance
Ti N1 1.9423(13)
Ti C1 2.2508(16)
Ti Cl2 2.2563(5)
Ti Cl1 2.2630(5)
Ti C5 2.3023(16)
Ti C2 2.3102(17)
Ti C4 2.3724(18)
Ti C3 2.3746(17)
N1 C8 1.402(2)
N1 C6 1.4717(19)
C1 C5 1.417(2)
C1 C2 1.418(2)
C1 C6 1.515(2)
C2 C3 1.407(3)
C3 C4 1.406(3)
C4 C5 1.410(3)
C6 C7 1.519(2)
C8 C9 1.401(2)
C8 C13 1.403(2)
C9 C10 1.388(3)
C10 C11 1.382(3)
C11 C12 1.382(3)
C12 C13 1.390(2)

loop_
_geom_torsion_atom_site_label_1
_geom_torsion_atom_site_label_2
_geom_torsion_atom_site_label_3
_geom_torsion_atom_site_label_4
_geom_torsion
C1 Ti N1 C8 167.98(16)
Cl2 Ti N1 C8 43.37(15)
Cl1 Ti N1 C8 -68.10(15)
C5 Ti N1 C8 138.08(15)
C2 Ti N1 C8 -162.44(15)
C4 Ti N1 C8 147.61(14)
C3 Ti N1 C8 -172.41(13)
C1 Ti N1 C6 -0.17(10)
Cl2 Ti N1 C6 -124.78(10)
Cl1 Ti N1 C6 123.75(10)
C5 Ti N1 C6 -30.07(11)
C2 Ti N1 C6 29.41(11)
C4 Ti N1 C6 -20.54(13)
C3 Ti N1 C6 19.44(13)
N1 Ti C1 C5 -122.75(11)
Cl2 Ti C1 C5 -32.98(11)
Cl1 Ti C1 C5 143.38(9)
C2 Ti C1 C5 113.79(14)
C4 Ti C1 C5 36.74(10)
C3 Ti C1 C5 77.04(11)
N1 Ti C1 C2 123.46(12)
Cl2 Ti C1 C2 -146.77(9)
Cl1 Ti C1 C2 29.59(12)
C5 Ti C1 C2 -113.79(14)
C4 Ti C1 C2 -77.05(11)
C3 Ti C1 C2 -36.75(10)
N1 Ti C1 C6 0.16(10)
Cl2 Ti C1 C6 89.94(10)
Cl1 Ti C1 C6 -93.71(10)
C5 Ti C1 C6 122.91(15)
C2 Ti C1 C6 -123.30(15)
C4 Ti C1 C6 159.65(12)
C3 Ti C1 C6 -160.04(13)
C5 C1 C2 C3 -1.23(18)
C6 C1 C2 C3 148.11(16)
Ti C1 C2 C3 65.77(12)
C5 C1 C2 Ti -66.99(11)
C6 C1 C2 Ti 82.34(14)
N1 Ti C2 C3 -164.80(11)
C1 Ti C2 C3 -116.17(15)
Cl2 Ti C2 C3 -48.23(16)
Cl1 Ti C2 C3 86.85(10)
C5 Ti C2 C3 -77.19(12)
C4 Ti C2 C3 -35.99(11)
N1 Ti C2 C1 -48.63(10)
Cl2 Ti C2 C1 67.93(15)
Cl1 Ti C2 C1 -156.99(9)
C5 Ti C2 C1 38.98(10)
C4 Ti C2 C1 80.18(11)
C3 Ti C2 C1 116.17(15)
C1 C2 C3 C4 0.67(19)
Ti C2 C3 C4 62.90(12)
C1 C2 C3 Ti -62.22(11)
N1 Ti C3 C4 -100.28(11)
C1 Ti C3 C4 -79.73(12)
Cl2 Ti C3 C4 37.46(12)
Cl1 Ti C3 C4 146.55(10)
C5 Ti C3 C4 -37.03(10)
C2 Ti C3 C4 -117.86(16)
N1 Ti C3 C2 17.58(13)
C1 Ti C3 C2 38.12(10)
Cl2 Ti C3 C2 155.32(9)
Cl1 Ti C3 C2 -95.59(10)
C5 Ti C3 C2 80.83(12)
C4 Ti C3 C2 117.86(16)
C2 C3 C4 C5 0.1(2)
Ti C3 C4 C5 61.36(12)
C2 C3 C4 Ti -61.22(12)
N1 Ti C4 C3 100.31(11)
C1 Ti C4 C3 79.02(12)
Cl2 Ti C4 C3 -149.25(10)
Cl1 Ti C4 C3 -39.73(12)
C5 Ti C4 C3 117.03(16)
C2 Ti C4 C3 36.47(10)
N1 Ti C4 C5 -16.73(13)
C1 Ti C4 C5 -38.01(10)
Cl2 Ti C4 C5 93.71(10)
Cl1 Ti C4 C5 -156.76(9)
C2 Ti C4 C5 -80.56(11)
C3 Ti C4 C5 -117.03(16)
C3 C4 C5 C1 -0.91(19)
Ti C4 C5 C1 62.46(11)
C3 C4 C5 Ti -63.37(12)
C2 C1 C5 C4 1.32(18)
C6 C1 C5 C4 -148.17(15)
Ti C1 C5 C4 -65.90(12)
C2 C1 C5 Ti 67.22(11)
C6 C1 C5 Ti -82.27(14)
N1 Ti C5 C4 165.53(11)
C1 Ti C5 C4 116.34(15)
Cl2 Ti C5 C4 -89.37(10)
Cl1 Ti C5 C4 43.64(15)
C2 Ti C5 C4 77.43(11)
C3 Ti C5 C4 36.38(11)
N1 Ti C5 C1 49.18(10)
Cl2 Ti C5 C1 154.28(9)
Cl1 Ti C5 C1 -72.70(14)
C2 Ti C5 C1 -38.91(10)
C4 Ti C5 C1 -116.34(15)
C3 Ti C5 C1 -79.97(11)
C8 N1 C6 C1 -169.38(14)
Ti N1 C6 C1 0.23(14)
C8 N1 C6 C7 70.3(2)
Ti N1 C6 C7 -120.08(13)
C5 C1 C6 N1 72.08(18)
C2 C1 C6 N1 -72.80(18)
Ti C1 C6 N1 -0.19(11)
C5 C1 C6 C7 -168.14(15)
C2 C1 C6 C7 47.0(2)
Ti C1 C6 C7 119.59(13)
C6 N1 C8 C9 -170.32(15)
Ti N1 C8 C9 22.9(2)
C6 N1 C8 C13 11.3(2)
Ti N1 C8 C13 -155.51(13)
N1 C8 C9 C10 -177.86(15)
C13 C8 C9 C10 0.6(2)
C8 C9 C10 C11 -0.8(3)
C9 C10 C11 C12 0.6(3)
C10 C11 C12 C13 -0.2(3)
C11 C12 C13 C8 0.1(3)
C9 C8 C13 C12 -0.2(2)
N1 C8 C13 C12 178.15(16)
